data_7703277
loop_
_publ_author_name
'Urbanovsk\'y, Peter'
'Kotek, Jan'
'C\'isa\<rov\'a, Ivana'
'Hermann, Petr'

_publ_section_title
;
 The solid-state structures and ligand cavity evaluation of
 lanthanide(iii) complexes of a DOTA analogue with a
 (dibenzylamino)methylphosphinate pendant arm.
;
_journal_issue 5
_journal_name_full 'Dalton transactions (Cambridge, England : 2003)'
_journal_page_first 1555
_journal_page_last 1569
_journal_paper_doi 10.1039/c9dt04056k
_journal_volume 49
_journal_year 2020
_chemical_formula_moiety 'C30 H44 N5 Nd O8 P, 3(H2 O)'
_chemical_formula_sum 'C30 H47 N5 Nd O11 P'
_chemical_formula_weight 828.93
_space_group_crystal_system triclinic
_space_group_IT_number 2
_space_group_name_Hall '-P 1'
_space_group_name_H-M_alt 'P -1'
_atom_sites_solution_hydrogens mixed
_audit_creation_method SHELXL-2014/7
_audit_update_record
;
2019-10-16 deposited with the CCDC.	2019-12-09 downloaded from the CCDC.
;
_cell_angle_alpha 112.071(2)
_cell_angle_beta 92.429(2)
_cell_angle_gamma 109.292(2)
_cell_formula_units_Z 2
_cell_length_a 10.5893(5)
_cell_length_b 12.4277(6)
_cell_length_c 14.6008(8)
_cell_measurement_reflns_used 9921
_cell_measurement_temperature 120(2)
_cell_measurement_theta_max 27.1533
_cell_measurement_theta_min 2.2324
_cell_volume 1649.94(15)
_computing_cell_refinement 'SAINT V8.38A (Bruker AXS Inc., 2017)'
_computing_data_collection 'Bruker Instrument Service v6.2.6'
_computing_data_reduction 'SAINT V8.38A (Bruker AXS Inc., 2017)'
_computing_structure_refinement 'SHELXL 2017/1 (Sheldrick, 2017)'
_computing_structure_solution 'SHELXT 2014/5 (Sheldrick, 2014)'
_diffrn_ambient_temperature 120(2)
_diffrn_detector_area_resol_mean 10.4167
_diffrn_measured_fraction_theta_full 0.999
_diffrn_measured_fraction_theta_max 0.996
_diffrn_measurement_device_type 'Bruker D8 VENTURE Kappa Duo PHOTON 100 CMOS'
_diffrn_measurement_method '\f and \w scans'
_diffrn_radiation_monochromator 'Quazar Mo multilayer optic'
_diffrn_radiation_type MoK\a
_diffrn_radiation_wavelength 0.71073
_diffrn_reflns_av_unetI/netI 0.0553
_diffrn_reflns_Laue_measured_fraction_full 0.999
_diffrn_reflns_Laue_measured_fraction_max 0.996
_diffrn_reflns_limit_h_max 13
_diffrn_reflns_limit_h_min -13
_diffrn_reflns_limit_k_max 14
_diffrn_reflns_limit_k_min -16
_diffrn_reflns_limit_l_max 18
_diffrn_reflns_limit_l_min 0
_diffrn_reflns_number 7581
_diffrn_reflns_point_group_measured_fraction_full 0.999
_diffrn_reflns_point_group_measured_fraction_max 0.996
_diffrn_reflns_theta_full 25.242
_diffrn_reflns_theta_max 27.566
_diffrn_reflns_theta_min 2.232
_diffrn_source 'I\mS micro-focus sealed tube'
_exptl_absorpt_coefficient_mu 1.690
_exptl_absorpt_correction_T_max 0.95
_exptl_absorpt_correction_T_min 0.85
_exptl_absorpt_correction_type multi-scan
_exptl_absorpt_process_details 'TWINABS - Bruker AXS scaling for twinned crystals - Version 2012/1'
_exptl_crystal_colour colourless
_exptl_crystal_density_diffrn 1.669
_exptl_crystal_description bar
_exptl_crystal_F_000 850
_exptl_crystal_size_max 0.265
_exptl_crystal_size_mid 0.050
_exptl_crystal_size_min 0.032
_refine_diff_density_max 1.285
_refine_diff_density_min -0.745
_refine_diff_density_rms 0.163
_refine_ls_extinction_method none
_refine_ls_goodness_of_fit_ref 1.094
_refine_ls_hydrogen_treatment constr
_refine_ls_matrix_type full
_refine_ls_number_parameters 446
_refine_ls_number_reflns 7581
_refine_ls_number_restraints 6
_refine_ls_restrained_S_all 1.094
_refine_ls_R_factor_all 0.0613
_refine_ls_R_factor_gt 0.0433
_refine_ls_shift/su_max 0.001
_refine_ls_shift/su_mean 0.000
_refine_ls_structure_factor_coef Fsqd
_refine_ls_weighting_details 'w=1/[\s^2^(Fo^2^)+(0.0147P)^2^+5.0899P] where P=(Fo^2^+2Fc^2^)/3'
_refine_ls_weighting_scheme calc
_refine_ls_wR_factor_gt 0.0742
_refine_ls_wR_factor_ref 0.0798
_reflns_Friedel_coverage 0.000
_reflns_number_gt 6521
_reflns_number_total 7581
_reflns_threshold_expression 'I > 2\s(I)'
_cod_data_source_file c9dt04056k2.cif
_cod_data_source_block nd_dbamh
_cod_depositor_comments 'Adding full bibliography for 7703270--7703283.cif.'
_cod_database_code 7703277
_shelx_shelxl_version_number 2014/7
_shelx_space_group_comment
;
The symmetry employed for this shelxl refinement is uniquely defined
by the following loop, which should always be used as a source of
symmetry information in preference to the above space-group names.
They are only intended as comments.
;
_shelx_estimated_absorpt_t_min 0.663
_shelx_estimated_absorpt_t_max 0.948

loop_
_space_group_symop_operation_xyz
'x, y, z'
'-x, -y, -z'

loop_
_atom_site_label
_atom_site_type_symbol
_atom_site_fract_x
_atom_site_fract_y
_atom_site_fract_z
_atom_site_U_iso_or_equiv
_atom_site_adp_type
_atom_site_occupancy
_atom_site_site_symmetry_order
_atom_site_calc_flag
_atom_site_refinement_flags_posn
_atom_site_refinement_flags_adp
_atom_site_refinement_flags_occupancy
_atom_site_disorder_assembly
_atom_site_disorder_group
Nd1 Nd 0.42573(2) 0.93978(2) 0.66449(2) 0.01026(6) Uani 1 1 d . . . . .
N1 N 0.1773(4) 0.7393(3) 0.5965(3) 0.0135(7) Uani 1 1 d . . . . .
C2 C 0.1613(4) 0.6685(4) 0.6603(3) 0.0157(9) Uani 1 1 d . . . . .
H21 H 0.2226 0.6212 0.6460 0.019 Uiso 1 1 calc R U . . .
H22 H 0.0665 0.6071 0.6421 0.019 Uiso 1 1 calc R U . . .
C3 C 0.1928(4) 0.7513(4) 0.7711(3) 0.0160(9) Uani 1 1 d . . . . .
H31 H 0.1261 0.7927 0.7867 0.019 Uiso 1 1 calc R U . . .
H32 H 0.1829 0.6991 0.8096 0.019 Uiso 1 1 calc R U . . .
N4 N 0.3326(3) 0.8482(3) 0.8036(3) 0.0138(8) Uani 1 1 d . . . . .
C5 C 0.3403(4) 0.9506(4) 0.8999(3) 0.0154(9) Uani 1 1 d . . . . .
H51 H 0.4368 0.9969 0.9347 0.018 Uiso 1 1 calc R U . . .
H52 H 0.2895 0.9142 0.9433 0.018 Uiso 1 1 calc R U . . .
C6 C 0.2833(4) 1.0406(4) 0.8864(3) 0.0163(9) Uani 1 1 d . . . . .
H61 H 0.1857 0.9955 0.8544 0.020 Uiso 1 1 calc R U . . .
H62 H 0.2900 1.1064 0.9532 0.020 Uiso 1 1 calc R U . . .
N7 N 0.3573(4) 1.0999(3) 0.8234(3) 0.0141(8) Uani 1 1 d . . . . .
C8 C 0.2782(4) 1.1616(4) 0.7899(3) 0.0166(9) Uani 1 1 d . . . . .
H81 H 0.3398 1.2240 0.7690 0.020 Uiso 1 1 calc R U . . .
H82 H 0.2420 1.2069 0.8472 0.020 Uiso 1 1 calc R U . . .
C9 C 0.1611(4) 1.0697(4) 0.7034(3) 0.0162(9) Uani 1 1 d . . . . .
H91 H 0.0940 1.0133 0.7265 0.019 Uiso 1 1 calc R U . . .
H92 H 0.1151 1.1162 0.6818 0.019 Uiso 1 1 calc R U . . .
N10 N 0.2068(3) 0.9936(3) 0.6162(3) 0.0131(7) Uani 1 1 d . . . . .
C11 C 0.0878(4) 0.8781(4) 0.5519(3) 0.0168(9) Uani 1 1 d . . . . .
H111 H 0.1056 0.8444 0.4828 0.020 Uiso 1 1 calc R U . . .
H112 H 0.0061 0.8995 0.5483 0.020 Uiso 1 1 calc R U . . .
C12 C 0.0601(4) 0.7788(4) 0.5927(3) 0.0181(10) Uani 1 1 d . . . . .
H121 H 0.0404 0.8120 0.6613 0.022 Uiso 1 1 calc R U . . .
H122 H -0.0215 0.7051 0.5495 0.022 Uiso 1 1 calc R U . . .
C20 C 0.1793(4) 0.6558(4) 0.4938(3) 0.0176(9) Uani 1 1 d . . . . .
H201 H 0.1726 0.6954 0.4472 0.021 Uiso 1 1 calc R U . . .
H202 H 0.0995 0.5761 0.4710 0.021 Uiso 1 1 calc R U . . .
P1 P 0.33677(11) 0.62337(11) 0.49023(8) 0.0144(2) Uani 1 1 d . . . . .
O11 O 0.4386(3) 0.7341(3) 0.5785(2) 0.0145(6) Uani 1 1 d . . . . .
O12 O 0.3114(3) 0.4945(3) 0.4816(2) 0.0221(7) Uani 1 1 d . . . . .
C21 C 0.3954(4) 0.6411(4) 0.3789(3) 0.0163(9) Uani 1 1 d . . . . .
H211 H 0.3766 0.7119 0.3739 0.020 Uiso 1 1 calc R U . . .
H212 H 0.4955 0.6652 0.3901 0.020 Uiso 1 1 calc R U . . .
N22 N 0.3353(3) 0.5294(3) 0.2782(3) 0.0166(7) Uani 1 1 d . . . . .
H221 H 0.3468 0.5629 0.2253 0.020 Uiso 1 1 calc R U . . .
C30 C 0.4129(5) 0.4428(4) 0.2587(3) 0.0192(10) Uani 1 1 d . . . . .
H301 H 0.4264 0.4269 0.3192 0.023 Uiso 1 1 calc R U . . .
H302 H 0.3579 0.3616 0.2024 0.023 Uiso 1 1 calc R U . . .
C31 C 0.5499(4) 0.4958(4) 0.2330(3) 0.0157(8) Uani 1 1 d . . . . .
C32 C 0.6693(5) 0.5549(4) 0.3051(3) 0.0213(10) Uani 1 1 d . . . . .
H321 H 0.6651 0.5654 0.3727 0.026 Uiso 1 1 calc R U . . .
C33 C 0.7946(5) 0.5983(5) 0.2786(4) 0.0257(10) Uani 1 1 d . . . . .
H331 H 0.8757 0.6395 0.3282 0.031 Uiso 1 1 calc R U . . .
C34 C 0.8013(5) 0.5819(4) 0.1806(4) 0.0263(11) Uani 1 1 d . . . . .
H341 H 0.8872 0.6113 0.1627 0.032 Uiso 1 1 calc R U . . .
C35 C 0.6837(5) 0.5227(4) 0.1082(4) 0.0222(11) Uani 1 1 d . . . . .
H351 H 0.6887 0.5102 0.0404 0.027 Uiso 1 1 calc R U . . .
C36 C 0.5582(4) 0.4817(4) 0.1351(3) 0.0181(9) Uani 1 1 d . . . . .
H361 H 0.4772 0.4435 0.0857 0.022 Uiso 1 1 calc R U . . .
C40 C 0.1840(4) 0.4599(4) 0.2661(3) 0.0229(10) Uani 1 1 d . . . . .
H401 H 0.1710 0.4060 0.3033 0.027 Uiso 1 1 calc R U . . .
H402 H 0.1418 0.5217 0.2975 0.027 Uiso 1 1 calc R U . . .
C41 C 0.1100(4) 0.3793(4) 0.1583(4) 0.0227(11) Uani 1 1 d . . . . .
C42 C 0.0947(5) 0.2548(5) 0.1106(4) 0.0363(13) Uani 1 1 d . . . . .
H421 H 0.1389 0.2197 0.1430 0.044 Uiso 1 1 calc R U . . .
C43 C 0.0133(6) 0.1809(6) 0.0142(5) 0.0490(19) Uani 1 1 d . . . . .
H431 H 0.0043 0.0960 -0.0191 0.059 Uiso 1 1 calc R U . . .
C44 C -0.0533(6) 0.2297(7) -0.0328(4) 0.0501(17) Uani 1 1 d . . . . .
H441 H -0.1101 0.1784 -0.0973 0.060 Uiso 1 1 calc R U . . .
C45 C -0.0369(6) 0.3531(6) 0.0145(5) 0.0471(17) Uani 1 1 d . . . . .
H451 H -0.0820 0.3878 -0.0175 0.056 Uiso 1 1 calc R U . . .
C46 C 0.0455(5) 0.4277(5) 0.1091(4) 0.0323(12) Uani 1 1 d . . . . .
H461 H 0.0576 0.5136 0.1404 0.039 Uiso 1 1 calc R U . . .
C50 C 0.4329(4) 0.7946(4) 0.8182(3) 0.0173(9) Uani 1 1 d . . . . .
H501 H 0.4132 0.7138 0.7600 0.021 Uiso 1 1 calc R U . . .
H502 H 0.4238 0.7778 0.8793 0.021 Uiso 1 1 calc R U . . .
C51 C 0.5792(5) 0.8820(4) 0.8293(3) 0.0173(9) Uani 1 1 d . . . . .
O51 O 0.5929(3) 0.9635(3) 0.7931(2) 0.0174(7) Uani 1 1 d . . . . .
O52 O 0.6726(3) 0.8662(3) 0.8687(2) 0.0217(7) Uani 1 1 d . . . . .
C60 C 0.4907(4) 1.1978(4) 0.8833(3) 0.0176(9) Uani 1 1 d . . . . .
H601 H 0.5409 1.1625 0.9152 0.021 Uiso 1 1 calc R U . . .
H602 H 0.4764 1.2677 0.9371 0.021 Uiso 1 1 calc R U . . .
C61 C 0.5724(4) 1.2451(4) 0.8145(3) 0.0149(9) Uani 1 1 d . . . . .
O61 O 0.5586(3) 1.1660(3) 0.7256(2) 0.0174(6) Uani 1 1 d . . . . .
O62 O 0.6468(3) 1.3585(3) 0.8488(2) 0.0221(7) Uani 1 1 d . . . . .
C70 C 0.2611(4) 1.0635(4) 0.5552(3) 0.0163(8) Uani 1 1 d . . . . .
H701 H 0.3231 1.1497 0.6001 0.020 Uiso 1 1 calc R U . . .
H702 H 0.1849 1.0690 0.5178 0.020 Uiso 1 1 calc R U . . .
C71 C 0.3382(4) 0.9999(4) 0.4808(3) 0.0138(9) Uani 1 1 d . . . . .
O71 O 0.3667(3) 0.9144(3) 0.4932(2) 0.0130(6) Uani 1 1 d . . . . .
O72 O 0.3694(3) 1.0378(3) 0.4135(2) 0.0155(6) Uani 1 1 d . . . . .
O1W O 0.2699(3) 0.2453(3) 0.4273(2) 0.0270(8) Uani 1 1 d . . . . .
H11W H 0.2838 0.3141 0.4324 0.032 Uiso 1 1 d R U . . .
H12W H 0.3389 0.2196 0.4122 0.032 Uiso 1 1 d R U . . .
O2WA O 0.1116(8) 0.0811(11) 0.2342(7) 0.053(3) Uani 0.600(13) 1 d . . P A 1
O2WB O 0.1318(14) 0.0293(18) 0.2525(11) 0.053(3) Uani 0.400(13) 1 d . . P A 2
O3WA O 0.1357(6) -0.2025(7) 0.2806(5) 0.0284(16) Uani 0.55 1 d . U P B 3
O3WB O 0.1448(16) -0.2618(15) 0.2858(12) 0.043(4) Uiso 0.3 1 d . . P C 4
O3WC O 0.122(2) -0.079(2) 0.2968(15) 0.023(4) Uiso 0.15 1 d . . P D 5

loop_
_atom_site_aniso_label
_atom_site_aniso_U_11
_atom_site_aniso_U_22
_atom_site_aniso_U_33
_atom_site_aniso_U_23
_atom_site_aniso_U_13
_atom_site_aniso_U_12
Nd1 0.01111(10) 0.00834(11) 0.01130(10) 0.00323(9) 0.00435(7) 0.00429(8)
N1 0.0143(18) 0.0107(17) 0.0136(19) 0.0032(15) 0.0059(15) 0.0041(14)
C2 0.018(2) 0.011(2) 0.018(2) 0.0075(18) 0.0072(17) 0.0030(16)
C3 0.016(2) 0.013(2) 0.016(2) 0.0050(18) 0.0054(17) 0.0032(17)
N4 0.0123(17) 0.0098(17) 0.0142(19) 0.0012(15) 0.0028(14) 0.0026(14)
C5 0.020(2) 0.015(2) 0.012(2) 0.0060(18) 0.0065(17) 0.0057(18)
C6 0.022(2) 0.014(2) 0.013(2) 0.0051(17) 0.0098(17) 0.0065(17)
N7 0.0172(18) 0.0109(17) 0.0143(19) 0.0044(15) 0.0064(15) 0.0057(14)
C8 0.027(2) 0.013(2) 0.016(2) 0.0065(18) 0.0089(18) 0.0132(18)
C9 0.016(2) 0.021(2) 0.018(2) 0.0101(19) 0.0091(18) 0.0125(18)
N10 0.0157(18) 0.0131(17) 0.0132(19) 0.0050(15) 0.0085(14) 0.0083(15)
C11 0.011(2) 0.021(2) 0.017(2) 0.0077(19) 0.0037(17) 0.0053(17)
C12 0.0112(19) 0.019(2) 0.020(2) 0.0058(18) 0.0067(17) 0.0022(16)
C20 0.018(2) 0.011(2) 0.016(2) 0.0010(18) 0.0056(18) 0.0017(17)
P1 0.0185(5) 0.0092(5) 0.0141(5) 0.0030(5) 0.0067(4) 0.0052(5)
O11 0.0173(15) 0.0114(14) 0.0156(15) 0.0046(12) 0.0039(12) 0.0073(12)
O12 0.0355(19) 0.0083(15) 0.0197(17) 0.0032(14) 0.0090(14) 0.0074(14)
C21 0.020(2) 0.011(2) 0.017(2) 0.0047(18) 0.0067(18) 0.0039(17)
N22 0.0189(18) 0.0105(17) 0.0169(18) 0.0019(15) 0.0076(15) 0.0051(15)
C30 0.027(2) 0.012(2) 0.020(2) 0.0044(18) 0.0118(19) 0.0101(18)
C31 0.021(2) 0.008(2) 0.020(2) 0.0049(18) 0.0077(17) 0.0081(17)
C32 0.030(2) 0.021(2) 0.015(2) 0.0060(19) 0.0057(18) 0.012(2)
C33 0.023(2) 0.018(2) 0.032(3) 0.004(2) -0.0024(19) 0.010(2)
C34 0.026(2) 0.021(2) 0.039(3) 0.014(2) 0.015(2) 0.014(2)
C35 0.033(3) 0.021(2) 0.022(2) 0.010(2) 0.014(2) 0.019(2)
C36 0.024(2) 0.017(2) 0.013(2) 0.0010(18) 0.0037(17) 0.0130(18)
C40 0.020(2) 0.022(2) 0.019(2) 0.006(2) 0.0094(18) 0.0021(19)
C41 0.019(2) 0.019(2) 0.022(2) 0.0038(19) 0.0104(19) 0.0015(18)
C42 0.027(3) 0.028(3) 0.042(3) 0.000(3) 0.007(2) 0.012(2)
C43 0.033(3) 0.037(4) 0.039(4) -0.015(3) 0.012(3) 0.003(3)
C44 0.036(3) 0.058(4) 0.023(3) 0.002(3) 0.003(2) -0.004(3)
C45 0.040(4) 0.060(4) 0.030(3) 0.026(3) 0.000(3) -0.003(3)
C46 0.030(3) 0.028(3) 0.029(3) 0.011(2) 0.006(2) 0.000(2)
C50 0.023(2) 0.015(2) 0.018(2) 0.0086(19) 0.0091(17) 0.0095(19)
C51 0.020(2) 0.021(2) 0.013(2) 0.0049(19) 0.0073(18) 0.0125(19)
O51 0.0179(15) 0.0194(16) 0.0166(16) 0.0089(14) 0.0037(12) 0.0074(13)
O52 0.0257(16) 0.0258(18) 0.0189(16) 0.0090(14) 0.0041(13) 0.0164(14)
C60 0.021(2) 0.011(2) 0.014(2) 0.0018(18) 0.0042(18) 0.0014(18)
C61 0.018(2) 0.011(2) 0.012(2) 0.0008(17) 0.0028(17) 0.0057(17)
O61 0.0225(16) 0.0097(14) 0.0158(16) 0.0024(13) 0.0088(13) 0.0038(12)
O62 0.0278(16) 0.0130(16) 0.0178(16) 0.0041(14) 0.0032(13) 0.0011(14)
C70 0.0163(19) 0.018(2) 0.021(2) 0.013(2) 0.0081(17) 0.0085(18)
C71 0.0078(18) 0.017(2) 0.015(2) 0.0073(19) 0.0002(16) 0.0014(17)
O71 0.0144(14) 0.0107(14) 0.0141(15) 0.0053(12) 0.0040(11) 0.0046(12)
O72 0.0153(14) 0.0196(16) 0.0162(15) 0.0105(14) 0.0076(11) 0.0081(13)
O1W 0.0280(17) 0.0183(17) 0.038(2) 0.0094(16) 0.0091(15) 0.0152(15)
O2WA 0.019(3) 0.091(8) 0.027(4) 0.015(4) 0.005(3) 0.003(4)
O2WB 0.019(3) 0.091(8) 0.027(4) 0.015(4) 0.005(3) 0.003(4)
O3WA 0.009(3) 0.037(4) 0.016(3) 0.002(3) 0.000(2) -0.009(3)

loop_
_atom_type_symbol
_atom_type_description
_atom_type_scat_dispersion_real
_atom_type_scat_dispersion_imag
_atom_type_scat_source
C C 0.0033 0.0016 'International Tables Vol C Tables 4.2.6.8 and 6.1.1.4'
H H 0.0000 0.0000 'International Tables Vol C Tables 4.2.6.8 and 6.1.1.4'
N N 0.0061 0.0033 'International Tables Vol C Tables 4.2.6.8 and 6.1.1.4'
Nd Nd -0.1943 3.0179 'International Tables Vol C Tables 4.2.6.8 and 6.1.1.4'
O O 0.0106 0.0060 'International Tables Vol C Tables 4.2.6.8 and 6.1.1.4'
P P 0.1023 0.0942 'International Tables Vol C Tables 4.2.6.8 and 6.1.1.4'

loop_
_geom_angle_atom_site_label_1
_geom_angle_atom_site_label_2
_geom_angle_atom_site_label_3
_geom_angle
_geom_angle_site_symmetry_1
_geom_angle_site_symmetry_3
O51 Nd1 O71 147.96(10) . .
O51 Nd1 O11 83.71(10) . .
O71 Nd1 O11 82.47(10) . .
O51 Nd1 O61 80.71(10) . .
O71 Nd1 O61 93.34(10) . .
O11 Nd1 O61 142.91(10) . .
O51 Nd1 O72 77.76(10) . 2_676
O71 Nd1 O72 70.42(9) . 2_676
O11 Nd1 O72 70.75(10) . 2_676
O61 Nd1 O72 73.14(10) . 2_676
O51 Nd1 N7 83.07(10) . .
O71 Nd1 N7 121.91(10) . .
O11 Nd1 N7 148.27(10) . .
O61 Nd1 N7 62.02(10) . .
O72 Nd1 N7 133.42(10) 2_676 .
O51 Nd1 N10 147.74(10) . .
O71 Nd1 N10 61.55(10) . .
O11 Nd1 N10 122.52(10) . .
O61 Nd1 N10 85.92(10) . .
O72 Nd1 N10 125.94(10) 2_676 .
N7 Nd1 N10 64.76(11) . .
O51 Nd1 N4 62.82(10) . .
O71 Nd1 N4 142.91(10) . .
O11 Nd1 N4 83.21(10) . .
O61 Nd1 N4 117.97(10) . .
O72 Nd1 N4 134.79(10) 2_676 .
N7 Nd1 N4 65.09(10) . .
N10 Nd1 N4 99.16(10) . .
O51 Nd1 N1 120.76(10) . .
O71 Nd1 N1 78.35(10) . .
O11 Nd1 N1 64.81(10) . .
O61 Nd1 N1 150.39(10) . .
O72 Nd1 N1 128.11(10) 2_676 .
N7 Nd1 N1 98.18(10) . .
N10 Nd1 N1 65.04(11) . .
N4 Nd1 N1 64.60(10) . .
C20 N1 C12 108.8(3) . .
C20 N1 C2 108.2(3) . .
C12 N1 C2 109.8(3) . .
C20 N1 Nd1 106.8(2) . .
C12 N1 Nd1 112.5(2) . .
C2 N1 Nd1 110.6(2) . .
N1 C2 C3 113.0(3) . .
N1 C2 H21 109.0 . .
C3 C2 H21 109.0 . .
N1 C2 H22 109.0 . .
C3 C2 H22 109.0 . .
H21 C2 H22 107.8 . .
N4 C3 C2 112.1(3) . .
N4 C3 H31 109.2 . .
C2 C3 H31 109.2 . .
N4 C3 H32 109.2 . .
C2 C3 H32 109.2 . .
H31 C3 H32 107.9 . .
C50 N4 C5 108.9(3) . .
C50 N4 C3 110.4(3) . .
C5 N4 C3 109.0(3) . .
C50 N4 Nd1 102.0(2) . .
C5 N4 Nd1 111.0(2) . .
C3 N4 Nd1 115.3(3) . .
N4 C5 C6 112.8(3) . .
N4 C5 H51 109.0 . .
C6 C5 H51 109.0 . .
N4 C5 H52 109.0 . .
C6 C5 H52 109.0 . .
H51 C5 H52 107.8 . .
N7 C6 C5 111.5(3) . .
N7 C6 H61 109.3 . .
C5 C6 H61 109.3 . .
N7 C6 H62 109.3 . .
C5 C6 H62 109.3 . .
H61 C6 H62 108.0 . .
C6 N7 C60 109.8(3) . .
C6 N7 C8 109.9(3) . .
C60 N7 C8 107.7(3) . .
C6 N7 Nd1 113.8(2) . .
C60 N7 Nd1 103.7(2) . .
C8 N7 Nd1 111.6(2) . .
N7 C8 C9 112.6(3) . .
N7 C8 H81 109.1 . .
C9 C8 H81 109.1 . .
N7 C8 H82 109.1 . .
C9 C8 H82 109.1 . .
H81 C8 H82 107.8 . .
N10 C9 C8 112.2(3) . .
N10 C9 H91 109.2 . .
C8 C9 H91 109.2 . .
N10 C9 H92 109.2 . .
C8 C9 H92 109.2 . .
H91 C9 H92 107.9 . .
C70 N10 C9 110.9(3) . .
C70 N10 C11 108.5(3) . .
C9 N10 C11 108.7(3) . .
C70 N10 Nd1 101.4(2) . .
C9 N10 Nd1 115.1(2) . .
C11 N10 Nd1 111.9(2) . .
N10 C11 C12 111.7(3) . .
N10 C11 H111 109.3 . .
C12 C11 H111 109.3 . .
N10 C11 H112 109.3 . .
C12 C11 H112 109.3 . .
H111 C11 H112 107.9 . .
N1 C12 C11 111.9(3) . .
N1 C12 H121 109.2 . .
C11 C12 H121 109.2 . .
N1 C12 H122 109.2 . .
C11 C12 H122 109.2 . .
H121 C12 H122 107.9 . .
N1 C20 P1 110.8(3) . .
N1 C20 H201 109.5 . .
P1 C20 H201 109.5 . .
N1 C20 H202 109.5 . .
P1 C20 H202 109.5 . .
H201 C20 H202 108.1 . .
O12 P1 O11 119.31(19) . .
O12 P1 C21 110.47(19) . .
O11 P1 C21 104.87(18) . .
O12 P1 C20 111.6(2) . .
O11 P1 C20 104.51(18) . .
C21 P1 C20 104.9(2) . .
P1 O11 Nd1 126.61(16) . .
N22 C21 P1 117.7(3) . .
N22 C21 H211 107.9 . .
P1 C21 H211 107.9 . .
N22 C21 H212 107.9 . .
P1 C21 H212 107.9 . .
H211 C21 H212 107.2 . .
C30 N22 C40 111.7(3) . .
C30 N22 C21 111.6(3) . .
C40 N22 C21 112.7(3) . .
C30 N22 H221 106.8 . .
C40 N22 H221 106.8 . .
C21 N22 H221 106.8 . .
C31 C30 N22 112.5(3) . .
C31 C30 H301 109.1 . .
N22 C30 H301 109.1 . .
C31 C30 H302 109.1 . .
N22 C30 H302 109.1 . .
H301 C30 H302 107.8 . .
C36 C31 C32 119.0(4) . .
C36 C31 C30 119.6(4) . .
C32 C31 C30 121.4(4) . .
C33 C32 C31 120.2(4) . .
C33 C32 H321 119.9 . .
C31 C32 H321 119.9 . .
C34 C33 C32 120.1(4) . .
C34 C33 H331 119.9 . .
C32 C33 H331 119.9 . .
C33 C34 C35 120.3(4) . .
C33 C34 H341 119.9 . .
C35 C34 H341 119.9 . .
C34 C35 C36 119.7(4) . .
C34 C35 H351 120.2 . .
C36 C35 H351 120.2 . .
C31 C36 C35 120.7(4) . .
C31 C36 H361 119.6 . .
C35 C36 H361 119.6 . .
C41 C40 N22 114.6(3) . .
C41 C40 H401 108.6 . .
N22 C40 H401 108.6 . .
C41 C40 H402 108.6 . .
N22 C40 H402 108.6 . .
H401 C40 H402 107.6 . .
C46 C41 C42 118.9(5) . .
C46 C41 C40 119.0(4) . .
C42 C41 C40 121.9(5) . .
C41 C42 C43 119.5(6) . .
C41 C42 H421 120.3 . .
C43 C42 H421 120.3 . .
C44 C43 C42 121.0(6) . .
C44 C43 H431 119.5 . .
C42 C43 H431 119.5 . .
C45 C44 C43 119.2(6) . .
C45 C44 H441 120.4 . .
C43 C44 H441 120.4 . .
C44 C45 C46 120.4(6) . .
C44 C45 H451 119.8 . .
C46 C45 H451 119.8 . .
C41 C46 C45 121.1(5) . .
C41 C46 H461 119.4 . .
C45 C46 H461 119.4 . .
N4 C50 C51 112.1(4) . .
N4 C50 H501 109.2 . .
C51 C50 H501 109.2 . .
N4 C50 H502 109.2 . .
C51 C50 H502 109.2 . .
H501 C50 H502 107.9 . .
O52 C51 O51 125.8(4) . .
O52 C51 C50 118.2(4) . .
O51 C51 C50 115.9(4) . .
C51 O51 Nd1 123.2(3) . .
N7 C60 C61 109.0(3) . .
N7 C60 H601 109.9 . .
C61 C60 H601 109.9 . .
N7 C60 H602 109.9 . .
C61 C60 H602 109.9 . .
H601 C60 H602 108.3 . .
O62 C61 O61 125.0(4) . .
O62 C61 C60 118.1(4) . .
O61 C61 C60 116.9(4) . .
C61 O61 Nd1 124.1(3) . .
N10 C70 C71 111.2(4) . .
N10 C70 H701 109.4 . .
C71 C70 H701 109.4 . .
N10 C70 H702 109.4 . .
C71 C70 H702 109.4 . .
H701 C70 H702 108.0 . .
O72 C71 O71 125.6(4) . .
O72 C71 C70 117.2(4) . .
O71 C71 C70 117.2(4) . .
C71 O71 Nd1 117.8(3) . .
C71 O72 Nd1 130.4(3) . 2_676
H11W O1W H12W 114.5 . .

loop_
_geom_bond_atom_site_label_1
_geom_bond_atom_site_label_2
_geom_bond_distance
_geom_bond_site_symmetry_2
Nd1 O51 2.388(3) .
Nd1 O71 2.427(3) .
Nd1 O11 2.442(3) .
Nd1 O61 2.465(3) .
Nd1 O72 2.476(3) 2_676
Nd1 N7 2.738(3) .
Nd1 N10 2.749(3) .
Nd1 N4 2.749(4) .
Nd1 N1 2.775(3) .
N1 C20 1.474(5) .
N1 C12 1.484(5) .
N1 C2 1.484(5) .
C2 C3 1.505(6) .
C2 H21 0.9900 .
C2 H22 0.9900 .
C3 N4 1.484(5) .
C3 H31 0.9900 .
C3 H32 0.9900 .
N4 C50 1.474(5) .
N4 C5 1.477(5) .
C5 C6 1.503(6) .
C5 H51 0.9900 .
C5 H52 0.9900 .
C6 N7 1.481(5) .
C6 H61 0.9900 .
C6 H62 0.9900 .
N7 C60 1.483(5) .
N7 C8 1.483(5) .
C8 C9 1.512(6) .
C8 H81 0.9900 .
C8 H82 0.9900 .
C9 N10 1.483(5) .
C9 H91 0.9900 .
C9 H92 0.9900 .
N10 C70 1.475(5) .
N10 C11 1.490(5) .
C11 C12 1.514(6) .
C11 H111 0.9900 .
C11 H112 0.9900 .
C12 H121 0.9900 .
C12 H122 0.9900 .
C20 P1 1.839(4) .
C20 H201 0.9900 .
C20 H202 0.9900 .
P1 O12 1.488(3) .
P1 O11 1.512(3) .
P1 C21 1.828(4) .
C21 N22 1.515(5) .
C21 H211 0.9900 .
C21 H212 0.9900 .
N22 C30 1.512(5) .
N22 C40 1.514(5) .
N22 H221 1.0000 .
C30 C31 1.510(6) .
C30 H301 0.9900 .
C30 H302 0.9900 .
C31 C36 1.384(6) .
C31 C32 1.393(6) .
C32 C33 1.388(6) .
C32 H321 0.9500 .
C33 C34 1.375(7) .
C33 H331 0.9500 .
C34 C35 1.381(7) .
C34 H341 0.9500 .
C35 C36 1.388(6) .
C35 H351 0.9500 .
C36 H361 0.9500 .
C40 C41 1.512(6) .
C40 H401 0.9900 .
C40 H402 0.9900 .
C41 C46 1.379(7) .
C41 C42 1.386(7) .
C42 C43 1.404(8) .
C42 H421 0.9500 .
C43 C44 1.375(10) .
C43 H431 0.9500 .
C44 C45 1.370(9) .
C44 H441 0.9500 .
C45 C46 1.389(8) .
C45 H451 0.9500 .
C46 H461 0.9500 .
C50 C51 1.531(6) .
C50 H501 0.9900 .
C50 H502 0.9900 .
C51 O52 1.229(5) .
C51 O51 1.280(5) .
C60 C61 1.511(6) .
C60 H601 0.9900 .
C60 H602 0.9900 .
C61 O62 1.249(5) .
C61 O61 1.266(5) .
C70 C71 1.525(6) .
C70 H701 0.9900 .
C70 H702 0.9900 .
C71 O72 1.253(5) .
C71 O71 1.266(5) .
O72 Nd1 2.476(3) 2_676
O1W H11W 0.7924 .
O1W H12W 0.8936 .
